data_4504261
loop_
_publ_author_name
'Reddy, L. Sreenivas'
'Chandran, Sreekanth K.'
'George, Sumod'
'Babu, N. Jagadeesh'
'Nangia, Ashwini'

_publ_section_title
;
 Crystal Structures ofN-Aryl-N'-4-Nitrophenyl Ureas: Molecular Conformation
 and Weak Interactions Direct the Strong Hydrogen Bond Synthon
;
_journal_coden_ASTM CGDEFU
_journal_issue 12
_journal_name_full 'Crystal Growth & Design'
_journal_page_first 2675
_journal_page_last 2690
_journal_paper_doi 10.1021/cg070155j
_journal_volume 7
_journal_year 2007
_chemical_formula_moiety 'C19 H14 I N3 O3'
_chemical_formula_sum 'C19 H14 I N3 O3'
_chemical_formula_weight 459.23
_chemical_name_systematic
;
 N-(4'-iodobiphenyl)-4'-(nitrophenyl)-urea
;
_space_group_IT_number 14
_symmetry_cell_setting monoclinic
_symmetry_space_group_name_Hall '-P 2ybc'
_symmetry_space_group_name_H-M 'P 1 21/c 1'
_atom_sites_solution_hydrogens geom
_atom_sites_solution_primary direct
_atom_sites_solution_secondary difmap
_audit_creation_method SHELXL-97
_cell_angle_alpha 90.00
_cell_angle_beta 104.847(2)
_cell_angle_gamma 90.00
_cell_formula_units_Z 4
_cell_length_a 14.3837(15)
_cell_length_b 9.3167(10)
_cell_length_c 13.3889(14)
_cell_measurement_reflns_used 2461
_cell_measurement_temperature 298(2)
_cell_measurement_theta_max 22.45
_cell_measurement_theta_min 2.93
_cell_volume 1734.3(3)
_computing_cell_refinement 'Bruker SMART'
_computing_data_collection 'Bruker SMART'
_computing_data_reduction 'Bruker SAINT'
_computing_structure_refinement 'SHELXL-97 (Sheldrick, 1997)'
_computing_structure_solution 'SHELXS-97 (Sheldrick, 1990)'
_diffrn_ambient_temperature 298(2)
_diffrn_measured_fraction_theta_full 0.997
_diffrn_measured_fraction_theta_max 0.997
_diffrn_measurement_device_type 'CCD area detector'
_diffrn_measurement_method 'phi and omega scans'
_diffrn_radiation_monochromator graphite
_diffrn_radiation_source 'fine-focus sealed tube'
_diffrn_radiation_type MoK\a
_diffrn_radiation_wavelength 0.71073
_diffrn_reflns_av_R_equivalents 0.0722
_diffrn_reflns_av_sigmaI/netI 0.0751
_diffrn_reflns_limit_h_max 17
_diffrn_reflns_limit_h_min -17
_diffrn_reflns_limit_k_max 11
_diffrn_reflns_limit_k_min -11
_diffrn_reflns_limit_l_max 16
_diffrn_reflns_limit_l_min -16
_diffrn_reflns_number 11780
_diffrn_reflns_theta_full 26.11
_diffrn_reflns_theta_max 26.11
_diffrn_reflns_theta_min 1.46
_exptl_absorpt_coefficient_mu 1.871
_exptl_absorpt_correction_T_max 0.9289
_exptl_absorpt_correction_T_min 0.6728
_exptl_absorpt_correction_type multi-scan
_exptl_absorpt_process_details 'Bruker AXS SADABS program'
_exptl_crystal_colour colourless
_exptl_crystal_density_diffrn 1.759
_exptl_crystal_density_method 'not measured'
_exptl_crystal_description plate
_exptl_crystal_F_000 904
_exptl_crystal_size_max 0.23
_exptl_crystal_size_mid 0.11
_exptl_crystal_size_min 0.04
_refine_diff_density_max 0.872
_refine_diff_density_min -0.390
_refine_diff_density_rms 0.100
_refine_ls_extinction_method none
_refine_ls_goodness_of_fit_ref 0.964
_refine_ls_hydrogen_treatment mixed
_refine_ls_matrix_type full
_refine_ls_number_parameters 243
_refine_ls_number_reflns 3445
_refine_ls_number_restraints 0
_refine_ls_restrained_S_all 0.964
_refine_ls_R_factor_all 0.1094
_refine_ls_R_factor_gt 0.0518
_refine_ls_shift/su_max 0.000
_refine_ls_shift/su_mean 0.000
_refine_ls_structure_factor_coef Fsqd
_refine_ls_weighting_details 'calc w=1/[\s^2^(Fo^2^)+(0.0483P)^2^+0.0000P] where P=(Fo^2^+2Fc^2^)/3'
_refine_ls_weighting_scheme calc
_refine_ls_wR_factor_gt 0.0942
_refine_ls_wR_factor_ref 0.1143
_reflns_number_gt 1977
_reflns_number_total 3445
_reflns_threshold_expression >2sigma(I)
_cod_data_source_file cg070155j-file022.cif
_cod_data_source_block 5.20
_cod_depositor_comments
;
The following automatic conversions were performed:

'_symmetry_cell_setting' value 'Monoclinic' changed to 'monoclinic'
according to /home/saulius/struct/CIF-dictionaries/cif_core.dic
dictionary named 'cif_core.dic' version 2.4.1 from 2010-06-29.

Automatic conversion script
Id: cif_fix_values 1715 2011-07-08 13:25:40Z adriana 
;
_cod_original_sg_symbol_H-M 'P2(1)/c  '
_cod_database_code 4504261

loop_
_symmetry_equiv_pos_as_xyz
'x, y, z'
'-x, y+1/2, -z+1/2'
'-x, -y, -z'
'x, -y-1/2, z-1/2'

loop_
_atom_site_label
_atom_site_type_symbol
_atom_site_fract_x
_atom_site_fract_y
_atom_site_fract_z
_atom_site_U_iso_or_equiv
_atom_site_adp_type
_atom_site_occupancy
_atom_site_symmetry_multiplicity
_atom_site_calc_flag
_atom_site_refinement_flags
I1 I -0.01118(3) 0.03680(5) 0.77355(3) 0.0651(2) Uani 1 1 d .
O1 O 0.5125(3) 0.0554(4) 0.2617(3) 0.0436(10) Uani 1 1 d .
O2 O 0.7576(4) -0.0075(6) -0.1178(4) 0.0954(19) Uani 1 1 d .
O3 O 0.8671(4) 0.1418(6) -0.0493(4) 0.0936(18) Uani 1 1 d .
N1 N 0.4475(4) 0.2654(5) 0.2916(4) 0.0426(14) Uani 1 1 d .
H1 H 0.440(3) 0.340(5) 0.280(3) 0.007(14) Uiso 1 1 d .
N2 N 0.5685(4) 0.2644(6) 0.2107(4) 0.0402(14) Uani 1 1 d .
H2 H 0.566(4) 0.339(5) 0.218(4) 0.035(19) Uiso 1 1 d .
N3 N 0.7910(5) 0.0843(6) -0.0545(5) 0.0597(16) Uani 1 1 d .
C1 C 0.5092(4) 0.1863(5) 0.2553(4) 0.0330(13) Uani 1 1 d .
C2 C 0.6252(4) 0.2134(6) 0.1474(4) 0.0335(13) Uani 1 1 d .
C3 C 0.6026(4) 0.0875(5) 0.0902(4) 0.0385(14) Uani 1 1 d .
H3 H 0.5505 0.0320 0.0962 0.046 Uiso 1 1 calc R
C4 C 0.6573(4) 0.0455(6) 0.0251(4) 0.0412(14) Uani 1 1 d .
H4 H 0.6420 -0.0377 -0.0142 0.049 Uiso 1 1 calc R
C5 C 0.7345(4) 0.1273(6) 0.0185(4) 0.0406(14) Uani 1 1 d .
C6 C 0.7584(4) 0.2501(6) 0.0742(4) 0.0442(15) Uani 1 1 d .
H6 H 0.8111 0.3039 0.0681 0.053 Uiso 1 1 calc R
C7 C 0.7041(4) 0.2942(5) 0.1398(4) 0.0394(14) Uani 1 1 d .
H7 H 0.7202 0.3776 0.1786 0.047 Uiso 1 1 calc R
C8 C 0.3853(4) 0.2125(5) 0.3506(4) 0.0334(13) Uani 1 1 d .
C9 C 0.2876(4) 0.2306(6) 0.3153(4) 0.0397(14) Uani 1 1 d .
H9 H 0.2620 0.2679 0.2496 0.048 Uiso 1 1 calc R
C10 C 0.2275(4) 0.1947(5) 0.3755(4) 0.0389(14) Uani 1 1 d .
H10 H 0.1618 0.2101 0.3504 0.047 Uiso 1 1 calc R
C11 C 0.2620(4) 0.1361(6) 0.4729(4) 0.0342(13) Uani 1 1 d .
C12 C 0.3609(4) 0.1127(6) 0.5070(4) 0.0363(13) Uani 1 1 d .
H12 H 0.3861 0.0703 0.5711 0.044 Uiso 1 1 calc R
C13 C 0.4216(4) 0.1512(5) 0.4473(4) 0.0366(13) Uani 1 1 d .
H13 H 0.4875 0.1362 0.4718 0.044 Uiso 1 1 calc R
C14 C 0.1957(4) 0.1046(6) 0.5393(4) 0.0387(14) Uani 1 1 d .
C15 C 0.1141(4) 0.1869(6) 0.5324(4) 0.0457(15) Uani 1 1 d .
H15 H 0.0994 0.2594 0.4832 0.055 Uiso 1 1 calc R
C16 C 0.0542(4) 0.1648(7) 0.5960(5) 0.0522(16) Uani 1 1 d .
H16 H 0.0000 0.2222 0.5894 0.063 Uiso 1 1 calc R
C17 C 0.0741(4) 0.0575(6) 0.6700(4) 0.0431(15) Uani 1 1 d .
C18 C 0.1543(4) -0.0289(6) 0.6772(4) 0.0498(15) Uani 1 1 d .
H18 H 0.1678 -0.1031 0.7252 0.060 Uiso 1 1 calc R
C19 C 0.2142(4) -0.0043(6) 0.6127(4) 0.0410(14) Uani 1 1 d .
H19 H 0.2680 -0.0621 0.6186 0.049 Uiso 1 1 calc R

loop_
_atom_site_aniso_label
_atom_site_aniso_U_11
_atom_site_aniso_U_22
_atom_site_aniso_U_33
_atom_site_aniso_U_23
_atom_site_aniso_U_13
_atom_site_aniso_U_12
I1 0.0624(3) 0.0800(4) 0.0638(3) -0.0016(3) 0.0359(2) -0.0173(3)
O1 0.063(3) 0.021(2) 0.058(2) 0.0038(18) 0.035(2) 0.0047(18)
O2 0.115(5) 0.101(4) 0.095(4) -0.043(3) 0.071(4) -0.017(4)
O3 0.085(4) 0.117(5) 0.105(4) -0.027(3) 0.073(4) -0.020(4)
N1 0.057(4) 0.019(3) 0.063(4) 0.006(3) 0.035(3) 0.011(3)
N2 0.053(3) 0.019(3) 0.058(3) 0.001(3) 0.031(3) 0.000(2)
N3 0.077(4) 0.056(4) 0.059(4) 0.004(3) 0.040(4) 0.008(3)
C1 0.044(4) 0.024(3) 0.034(3) 0.003(2) 0.016(3) 0.004(3)
C2 0.038(3) 0.031(3) 0.032(3) 0.009(2) 0.010(3) 0.006(3)
C3 0.045(4) 0.032(3) 0.045(3) -0.004(3) 0.023(3) -0.008(3)
C4 0.051(4) 0.028(3) 0.047(3) -0.008(3) 0.018(3) -0.006(3)
C5 0.050(4) 0.041(4) 0.039(3) 0.003(3) 0.026(3) 0.005(3)
C6 0.039(3) 0.048(4) 0.051(4) 0.009(3) 0.022(3) -0.003(3)
C7 0.047(4) 0.028(3) 0.046(4) 0.002(3) 0.018(3) -0.010(3)
C8 0.045(4) 0.025(3) 0.036(3) -0.003(2) 0.020(3) -0.002(2)
C9 0.048(4) 0.044(4) 0.030(3) 0.010(3) 0.015(3) 0.011(3)
C10 0.032(3) 0.046(4) 0.038(3) -0.002(3) 0.007(3) 0.005(3)
C11 0.038(3) 0.033(3) 0.034(3) -0.008(3) 0.015(3) -0.002(3)
C12 0.042(4) 0.039(3) 0.029(3) 0.006(3) 0.011(3) 0.001(3)
C13 0.032(3) 0.034(3) 0.044(4) 0.003(3) 0.009(3) 0.005(3)
C14 0.040(3) 0.039(3) 0.039(3) -0.005(3) 0.013(3) -0.001(3)
C15 0.043(4) 0.052(4) 0.046(4) 0.009(3) 0.017(3) 0.007(3)
C16 0.045(4) 0.058(4) 0.059(4) -0.004(3) 0.022(3) 0.002(3)
C17 0.049(4) 0.045(4) 0.039(3) -0.005(3) 0.019(3) -0.014(3)
C18 0.061(4) 0.045(4) 0.048(4) 0.008(3) 0.022(3) 0.002(3)
C19 0.050(4) 0.036(4) 0.039(3) -0.006(3) 0.016(3) 0.000(3)

loop_
_atom_type_symbol
_atom_type_description
_atom_type_scat_dispersion_real
_atom_type_scat_dispersion_imag
_atom_type_scat_source
C C 0.0033 0.0000 'International Tables Vol C Tables 4.2.6.8 and 6.1.1.4'
H H 0.0000 0.0000 'International Tables Vol C Tables 4.2.6.8 and 6.1.1.4'
N N 0.0061 0.0000 'International Tables Vol C Tables 4.2.6.8 and 6.1.1.4'
O O 0.0106 0.0000 'International Tables Vol C Tables 4.2.6.8 and 6.1.1.4'
I I -0.4742 0.0000 'International Tables Vol C Tables 4.2.6.8 and 6.1.1.4'

loop_
_geom_angle_atom_site_label_1
_geom_angle_atom_site_label_2
_geom_angle_atom_site_label_3
_geom_angle
C1 N1 C8 125.5(5)
C1 N1 H1 122(4)
C8 N1 H1 112(4)
C1 N2 C2 127.5(5)
C1 N2 H2 114(5)
C2 N2 H2 118(5)
O3 N3 O2 123.0(6)
O3 N3 C5 119.2(6)
O2 N3 C5 117.9(6)
O1 C1 N1 122.9(5)
O1 C1 N2 122.9(5)
N1 C1 N2 114.3(5)
C7 C2 C3 119.8(5)
C7 C2 N2 118.3(5)
C3 C2 N2 121.8(5)
C4 C3 C2 119.8(5)
C4 C3 H3 120.1
C2 C3 H3 120.1
C5 C4 C3 119.3(5)
C5 C4 H4 120.4
C3 C4 H4 120.4
C6 C5 C4 121.8(5)
C6 C5 N3 119.1(5)
C4 C5 N3 119.0(5)
C5 C6 C7 119.7(5)
C5 C6 H6 120.1
C7 C6 H6 120.1
C6 C7 C2 119.5(5)
C6 C7 H7 120.3
C2 C7 H7 120.3
C9 C8 C13 118.6(5)
C9 C8 N1 119.9(5)
C13 C8 N1 121.3(5)
C10 C9 C8 120.9(5)
C10 C9 H9 119.6
C8 C9 H9 119.6
C9 C10 C11 121.7(5)
C9 C10 H10 119.2
C11 C10 H10 119.2
C10 C11 C12 117.3(5)
C10 C11 C14 120.7(5)
C12 C11 C14 121.9(5)
C13 C12 C11 121.0(5)
C13 C12 H12 119.5
C11 C12 H12 119.5
C12 C13 C8 120.4(5)
C12 C13 H13 119.8
C8 C13 H13 119.8
C15 C14 C19 117.2(5)
C15 C14 C11 120.8(5)
C19 C14 C11 122.0(5)
C16 C15 C14 122.1(6)
C16 C15 H15 118.9
C14 C15 H15 118.9
C15 C16 C17 120.2(6)
C15 C16 H16 119.9
C17 C16 H16 119.9
C16 C17 C18 118.9(5)
C16 C17 I1 119.6(5)
C18 C17 I1 121.4(4)
C19 C18 C17 119.9(5)
C19 C18 H18 120.1
C17 C18 H18 120.1
C18 C19 C14 121.6(5)
C18 C19 H19 119.2
C14 C19 H19 119.2

loop_
_geom_bond_atom_site_label_1
_geom_bond_atom_site_label_2
_geom_bond_distance
I1 C17 2.082(6)
O1 C1 1.223(5)
O2 N3 1.214(7)
O3 N3 1.205(6)
N1 C1 1.337(6)
N1 C8 1.425(7)
N1 H1 0.71(4)
N2 C1 1.369(6)
N2 C2 1.402(7)
N2 H2 0.71(5)
N3 C5 1.476(7)
C2 C7 1.386(7)
C2 C3 1.393(7)
C3 C4 1.373(7)
C3 H3 0.9300
C4 C5 1.368(7)
C4 H4 0.9300
C5 C6 1.361(8)
C6 C7 1.379(7)
C6 H6 0.9300
C7 H7 0.9300
C8 C9 1.374(7)
C8 C13 1.388(7)
C9 C10 1.366(7)
C9 H9 0.9300
C10 C11 1.383(7)
C10 H10 0.9300
C11 C12 1.396(7)
C11 C14 1.490(7)
C12 C13 1.374(7)
C12 H12 0.9300
C13 H13 0.9300
C14 C15 1.385(7)
C14 C19 1.389(7)
C15 C16 1.373(7)
C15 H15 0.9300
C16 C17 1.385(8)
C16 H16 0.9300
C17 C18 1.390(8)
C18 C19 1.387(8)
C18 H18 0.9300
C19 H19 0.9300
